data_1560619
loop_
_publ_author_name
'Amayuelas, Eder'
'Fidalgo-Marijuan, Arkaitz'
'Baz\'an, Bego\~na'
'Urtiaga, Miren Karmele'
'Barandika, Gotzone'
'Lezama, Luis'
'Arriortua, Mar\'ia Isabel'

_publ_section_title
;
 Cationic Mn 2+ /H + exchange leading a slow solid-state transformation of
 a 2D porphyrinic network at ambient conditions
;
_journal_name_full 'Journal of Solid State Chemistry'
_journal_page_first 161
_journal_page_last 167
_journal_paper_doi 10.1016/j.jssc.2017.01.012
_journal_volume 247
_journal_year 2017
_chemical_formula_moiety '0.5(C96 H48 Mn6 N8 O26)'
_chemical_formula_sum 'C48 H24 Mn3 N4 O13'
_chemical_formula_weight 1029.56
_space_group_crystal_system monoclinic
_space_group_IT_number 12
_space_group_name_Hall '-C 2y'
_space_group_name_H-M_alt 'C 1 2/m 1'
_symmetry_Int_Tables_number 12
_atom_sites_solution_hydrogens geom
_atom_sites_solution_primary iterative
_atom_sites_solution_secondary difmap
_cell_angle_alpha 90
_cell_angle_beta 106.842(7)
_cell_angle_gamma 90
_cell_formula_units_Z 2
_cell_length_a 19.6713(16)
_cell_length_b 23.7434(19)
_cell_length_c 9.9624(7)
_cell_measurement_reflns_used 171
_cell_measurement_temperature 100(2)
_cell_measurement_theta_max 41.0594
_cell_measurement_theta_min 2.9586
_cell_measurement_wavelength 1.54184
_cell_volume 4453.5(6)
_computing_cell_refinement
;
        CrysAlisPro, Agilent Technologies,
        Version 1.171.35.11 (release 16-05-2011 CrysAlis171 .NET)
        (compiled May 16 2011,17:55:39)
;
_computing_data_collection
;
        CrysAlisPro, Agilent Technologies,
        Version 1.171.35.11 (release 16-05-2011 CrysAlis171 .NET)
        (compiled May 16 2011,17:55:39)
;
_computing_data_reduction
;
        CrysAlisPro, Agilent Technologies,
        Version 1.171.35.11 (release 16-05-2011 CrysAlis171 .NET)
        (compiled May 16 2011,17:55:39)
;
_computing_molecular_graphics 'Olex2 (Dolomanov et al., 2009)'
_computing_publication_material 'Olex2 (Dolomanov et al., 2009)'
_computing_structure_refinement 'olex2.refine (Bourhis et al., 2015)'
_computing_structure_solution 'olex2.solve (Bourhis et al., 2015)'
_diffrn_ambient_temperature 100.15
_diffrn_detector_area_resol_mean 5.2012
_diffrn_measured_fraction_theta_full 0.897
_diffrn_measured_fraction_theta_max 0.897
_diffrn_measurement_device_type 'SuperNova, Single source at offset), Atlas'
_diffrn_measurement_method '\w scans'
_diffrn_orient_matrix_UB_11 -0.0253635
_diffrn_orient_matrix_UB_12 -0.0480399
_diffrn_orient_matrix_UB_13 -0.0538726
_diffrn_orient_matrix_UB_21 -0.1548281
_diffrn_orient_matrix_UB_22 0.011106
_diffrn_orient_matrix_UB_23 -0.0120911
_diffrn_orient_matrix_UB_31 0.0127387
_diffrn_orient_matrix_UB_32 0.0420799
_diffrn_orient_matrix_UB_33 -0.0584813
_diffrn_radiation_monochromator mirror
_diffrn_radiation_type 'Cu K\a'
_diffrn_radiation_wavelength 1.54184
_diffrn_reflns_av_R_equivalents 0.0347
_diffrn_reflns_av_unetI/netI 1.0117
_diffrn_reflns_limit_h_max 14
_diffrn_reflns_limit_h_min -24
_diffrn_reflns_limit_k_max 29
_diffrn_reflns_limit_k_min -21
_diffrn_reflns_limit_l_max 11
_diffrn_reflns_limit_l_min -12
_diffrn_reflns_number 6023
_diffrn_reflns_theta_full 65
_diffrn_reflns_theta_max 65
_diffrn_reflns_theta_min 3
_diffrn_source 'fine-focus sealed tube'
_exptl_absorpt_coefficient_mu 3.717
_exptl_absorpt_correction_T_max 0.918
_exptl_absorpt_correction_T_min 0.808
_exptl_absorpt_correction_type analytical
_exptl_absorpt_process_details
;
        CrysAlisPro, Agilent Technologies,
        Version 1.171.35.11 (release 16-05-2011 CrysAlis171 .NET)
        (compiled May 16 2011,17:55:39)
Analytical numeric absorption correction using a multifaceted crystal
                        model based on expressions derived by R.C. Clark & J.S.
        (Clark, R. C. & Reid, J. S. (1995). Acta Cryst. A51, 887-897)
;
_exptl_crystal_colour brown
_exptl_crystal_density_diffrn 0.7677
_exptl_crystal_density_meas 1.346(5)
_exptl_crystal_density_method Flotation
_exptl_crystal_description prism
_exptl_crystal_F_000 1038.1926
_exptl_crystal_size_max 0.1607
_exptl_crystal_size_mid 0.0874
_exptl_crystal_size_min 0.0527
_refine_diff_density_max 1.2461
_refine_diff_density_min -1.3679
_refine_diff_density_rms 0.1067
_refine_ls_goodness_of_fit_ref 1.0002
_refine_ls_hydrogen_treatment mixed
_refine_ls_matrix_type full
_refine_ls_number_constraints 19
_refine_ls_number_parameters 183
_refine_ls_number_reflns 3493
_refine_ls_number_restraints 25
_refine_ls_restrained_S_all 0.9964
_refine_ls_R_factor_all 0.1008
_refine_ls_R_factor_gt 0.0798
_refine_ls_shift/su_max 0.0004
_refine_ls_shift/su_mean 0
_refine_ls_structure_factor_coef Fsqd
_refine_ls_weighting_details 'w=1/[\s^2^(Fo^2^)+(0.1889P)^2^+3.0168P] where P=(Fo^2^+2Fc^2^)/3'
_refine_ls_weighting_scheme calc
_refine_ls_wR_factor_gt 0.2458
_refine_ls_wR_factor_ref 0.2677
_reflns_number_gt 2407
_reflns_number_total 3493
_reflns_threshold_expression I>=2u(I)
_cod_data_source_file JSSC-2017-247-161.cif
_cod_data_source_block ea113
_cod_database_code 1560619

loop_
_symmetry_equiv_pos_as_xyz
x,y,z
-x,y,-z
-x,-y,-z
x,-y,z
x+1/2,y+1/2,z
-x+1/2,y+1/2,-z
-x+1/2,-y+1/2,-z
x+1/2,-y+1/2,z

loop_
_atom_site_label
_atom_site_type_symbol
_atom_site_fract_x
_atom_site_fract_y
_atom_site_fract_z
_atom_site_U_iso_or_equiv
_atom_site_adp_type
_atom_site_occupancy
_atom_site_disorder_group
C1 C 0.8899(3) 0.5520(2) 0.7457(6) 0.0433(13) Uani 1 .
C2 C 0.8641(3) 0.6061(3) 0.6851(6) 0.0594(17) Uani 1 .
H2 H 0.8279(3) 0.6121(3) 0.5995(6) 0.071(2) Uiso 1 .
C3 C 0.8646(4) 0.5 0.6874(8) 0.0436(18) Uani 1 .
C4 C 0.8036(4) 0.5 0.5559(8) 0.0410(17) Uani 1 .
C5 C 0.8133(5) 0.5 0.4286(10) 0.071(3) Uani 1 .
H5 H 0.8605(5) 0.5 0.4218(10) 0.085(4) Uiso 1 .
C6 C 0.7361(5) 0.5 0.5635(10) 0.075(3) Uani 1 .
H6 H 0.7276(5) 0.5 0.6527(10) 0.090(4) Uiso 1 .
C7 C 0.6779(5) 0.5 0.4400(11) 0.074(3) Uani 1 .
H7 H 0.6309(5) 0.5 0.4474(11) 0.089(4) Uiso 1 .
C8 C 0.6883(4) 0.5 0.3128(8) 0.0473(19) Uani 1 .
C9 C 0.7574(5) 0.5 0.3059(10) 0.075(3) Uani 1 .
H9 H 0.7666(5) 0.5 0.2174(10) 0.090(4) Uiso 1 .
C10 C 0.6269(4) 0.5 0.1824(10) 0.050(2) Uani 1 .
C11 C 0.5 0.3895(3) 0 0.0473(19) Uani 1 .
C12 C 0.5 0.3259(3) 0 0.0489(19) Uani 1 .
C13 C 0.4663(4) 0.2961(3) 0.0808(8) 0.070(2) Uani 1 .
H13 H 0.4439(4) 0.3158(3) 0.1394(8) 0.084(2) Uiso 1 .
C14 C 0.4645(4) 0.2381(3) 0.0779(8) 0.070(2) Uani 1 .
H14 H 0.4386(4) 0.2183(3) 0.1299(8) 0.084(2) Uiso 1 .
C15 C 0.5 0.2085(3) 0 0.052(2) Uani 1 .
C16 C 1 0.6454(3) 1 0.0489(19) Uani 1 .
C17 C 0.9507(3) 0.6176(2) 0.8864(6) 0.0481(14) Uani 1 .
C18 C 0.9007(4) 0.6463(3) 0.7720(7) 0.0629(18) Uani 1 .
H18 H 0.8948(4) 0.6858(3) 0.7601(7) 0.076(2) Uiso 1 .
O3 O 0.4248(4) 0.5 0.3203(9) 0.0622(11) Uani 1 1
O4 O 0.5679(3) 0.5 0.1963(7) 0.0772(18) Uani 1 .
O7 O 0.6401(3) 0.5 0.0624(7) 0.0628(17) Uani 1 .
O9 O 0.4656(2) 0.4128(2) 0.0697(5) 0.0622(11) Uani 1 .
Mn1 Mn 0.45509(6) 0.5 0.10773(11) 0.0349(4) Uani 1 .
N1 N 0.9436(2) 0.56060(18) 0.8685(4) 0.0410(10) Uani 1 .
O1 O 1.0802(17) 0.5 0.871(4) 0.037(10) Uani 0.135(8) 1
Mn2 Mn 1 0.5 1 0.018(3) Uani 0.270(17) 1
Mn0A Mn 1.0195(2) 0.5 0.9666(4) 0.0235(12) Uani 0.365(8) 2
O0AA O 1.0987(6) 0.5 0.8387(12) 0.022(3) Uani 0.365(8) 2
O1aa O 0.4028(4) 0.5 0.2927(9) 0.0772(18) Uani 1 2

loop_
_atom_site_aniso_label
_atom_site_aniso_U_11
_atom_site_aniso_U_22
_atom_site_aniso_U_33
_atom_site_aniso_U_23
_atom_site_aniso_U_13
_atom_site_aniso_U_12
C1 0.042(3) 0.035(3) 0.041(3) 0.001(2) -0.008(2) 0.004(2)
C2 0.063(4) 0.038(3) 0.053(3) 0.004(3) -0.022(3) 0.000(3)
C3 0.040(4) 0.032(4) 0.047(4) 0 -0.006(3) 0
C4 0.042(4) 0.030(4) 0.043(4) 0 0.002(3) 0
C5 0.040(5) 0.112(9) 0.049(5) 0 -0.004(4) 0
C6 0.049(5) 0.122(10) 0.047(5) 0 0.000(4) 0
C7 0.035(5) 0.109(9) 0.059(6) 0 -0.015(4) 0
C8 0.036(4) 0.047(5) 0.046(4) 0 -0.008(3) 0
C9 0.050(5) 0.121(10) 0.040(5) 0 -0.009(4) 0
C10 0.048(5) 0.026(4) 0.065(6) 0 -0.003(4) 0
C11 0.040(4) 0.032(4) 0.060(5) 0 0.000(4) 0
C12 0.053(5) 0.028(4) 0.058(5) 0 0.003(4) 0
C13 0.081(5) 0.034(4) 0.088(5) -0.008(3) 0.014(4) 0.002(3)
C14 0.095(5) 0.028(3) 0.087(5) 0.008(3) 0.025(4) -0.001(3)
C15 0.061(5) 0.032(4) 0.047(4) 0 -0.007(4) 0
C16 0.062(5) 0.030(4) 0.045(4) 0 0.000(4) 0
C17 0.050(3) 0.031(3) 0.048(3) 0.003(2) -0.010(3) 0.002(2)
C18 0.071(4) 0.028(3) 0.064(4) 0.005(3) -0.019(3) 0.001(3)
O3 0.062(2) 0.056(2) 0.059(2) 0 0.0036(19) 0
O4 0.043(3) 0.133(5) 0.052(3) 0 0.009(2) 0
O7 0.052(3) 0.056(4) 0.059(4) 0 -0.018(3) 0
O9 0.062(2) 0.056(2) 0.059(2) 0 0.0036(19) 0
Mn1 0.0356(6) 0.0247(6) 0.0344(6) 0 -0.0054(4) 0
N1 0.044(2) 0.025(2) 0.040(2) -0.0017(18) -0.0082(18) -0.0021(18)
O1 0.037(10) 0.037(10) 0.037(9) 0 0.0105(17) 0
Mn2 0.018(3) 0.018(3) 0.018(3) 0 0.0055(6) 0
Mn0A 0.0236(14) 0.0238(13) 0.0227(13) 0 0.0059(5) 0
O0AA 0.021(3) 0.024(3) 0.021(3) 0 0.0067(10) 0
O1aa 0.043(3) 0.133(5) 0.052(3) 0 0.009(2) 0

loop_
_atom_type_symbol
_atom_type_scat_dispersion_real
_atom_type_scat_dispersion_imag
_atom_type_scat_source
H 0 0 'International Tables Volume C Table 6.1.1.4 (pp. 500-502)'
C 0.0192 0.00962 'International Tables Volume C Table 6.1.1.4 (pp. 500-502)'
Mn -0.54371 2.83629 'International Tables Volume C Table 6.1.1.4 (pp. 500-502)'
O 0.05239 0.03377 'International Tables Volume C Table 6.1.1.4 (pp. 500-502)'
N 0.03256 0.01839 'International Tables Volume C Table 6.1.1.4 (pp. 500-502)'

loop_
_exptl_crystal_face_index_h
_exptl_crystal_face_index_k
_exptl_crystal_face_index_l
_exptl_crystal_face_perp_dist
_exptl_oxdiff_crystal_face_indexfrac_h
_exptl_oxdiff_crystal_face_indexfrac_k
_exptl_oxdiff_crystal_face_indexfrac_l
_exptl_oxdiff_crystal_face_x
_exptl_oxdiff_crystal_face_y
_exptl_oxdiff_crystal_face_z
-5 0 -7 0.0311 -4.9631 -0.0545 -7.0872 0.5103 0.8535 0.3490
1 -8 10 0.0448 0.9832 -7.9660 10.0601 -0.1842 -0.3623 -0.9110
0 9 -10 0.0410 0.0114 8.9731 -10.0494 0.1100 0.2194 0.9654
5 0 7 0.0530 4.9631 0.0545 7.0872 -0.5103 -0.8535 -0.3490
-2 10 9 0.0315 -2.0315 10.0134 9.0094 -0.9149 0.3168 -0.1314
2 -12 -8 0.0148 2.0321 -12.0109 -8.0037 0.9566 -0.3513 -0.0115
1 12 -7 0.0473 0.9951 11.9891 -7.0271 -0.2226 0.0640 0.9281
-2 -3 12 0.0396 -2.0186 -2.9803 12.0312 -0.4538 0.1340 -0.8547
0 8 10 0.0254 -0.0385 8.0298 10.0378 -0.9255 -0.0262 -0.2496

loop_
_geom_angle_atom_site_label_1
_geom_angle_atom_site_label_2
_geom_angle_atom_site_label_3
_geom_angle
_geom_angle_site_symmetry_1
_geom_angle_site_symmetry_3
C3 C1 C2 124.9(5) . .
N1 C1 C2 109.0(4) . .
N1 C1 C3 126.1(5) . .
H2 C2 C1 126.2(3) . .
C18 C2 C1 107.6(5) . .
C18 C2 H2 126.2(3) . .
C1 C3 C1 124.8(7) 4_565 .
C4 C3 C1 117.6(3) . .
C4 C3 C1 117.6(3) . 4_565
C5 C4 C3 122.1(8) . .
C6 C4 C3 120.1(8) . .
C6 C4 C5 117.8(8) . .
H5 C5 C4 118.6(5) . .
C9 C5 C4 122.8(9) . .
C9 C5 H5 118.6(6) . .
H6 C6 C4 119.6(5) . .
C7 C6 C4 120.7(9) . .
C7 C6 H6 119.6(6) . .
H7 C7 C6 119.5(6) . .
C8 C7 C6 121.0(9) . .
C8 C7 H7 119.5(5) . .
C9 C8 C7 118.0(7) . .
C10 C8 C7 121.0(8) . .
C10 C8 C9 121.1(8) . .
C8 C9 C5 119.8(9) . .
H9 C9 C5 120.1(6) . .
H9 C9 C8 120.1(5) . .
O4 C10 C8 117.5(9) . .
O7 C10 C8 118.3(8) . .
O7 C10 O4 124.2(8) . .
O9 C11 C12 116.7(4) . .
O9 C11 C12 116.7(4) 2_655 .
O9 C11 O9 126.6(8) 2_655 .
C13 C12 C11 120.9(4) . .
C13 C12 C11 120.9(4) 2_655 .
C13 C12 C13 118.2(8) 2_655 .
H13 C13 C12 119.5(4) . .
C14 C13 C12 121.0(7) . .
C14 C13 H13 119.5(5) . .
H14 C14 C13 119.7(5) . .
C15 C14 C13 120.5(7) . .
C15 C14 H14 119.7(4) . .
C14 C15 C14 118.7(8) 2_655 .
C16 C15 C14 120.7(4) 5_444 .
C16 C15 C14 120.7(4) 5_444 2_655
C17 C16 C15 117.7(4) . 5_556
C17 C16 C15 117.7(4) 2_757 5_556
C17 C16 C17 124.7(7) 2_757 .
C18 C17 C16 124.1(6) . .
N1 C17 C16 125.7(5) . .
N1 C17 C18 110.1(5) . .
C17 C18 C2 106.7(5) . .
H18 C18 C2 126.6(3) . .
H18 C18 C17 126.6(3) . .
Mn1 O4 C10 150.4(6) . .
Mn1 O7 C10 111.6(5) 2_655 .
Mn1 O9 C11 129.5(5) 4_565 .
O7 Mn1 O4 153.7(3) 2_655 .
O9 Mn1 O4 86.02(13) . .
O9 Mn1 O4 86.02(13) 4_565 .
O9 Mn1 O7 88.09(13) . 2_655
O9 Mn1 O7 88.09(13) 4_565 2_655
O9 Mn1 O9 153.8(3) . 4_565
Mn1 Mn1 O4 63.98(18) 2_655 .
Mn1 Mn1 O7 89.7(2) 2_655 2_655
Mn1 Mn1 O9 77.04(13) 2_655 4_565
Mn1 Mn1 O9 77.04(13) 2_655 .
C17 N1 C1 106.5(4) . .
N1 Mn2 N1 90.5(2) 2_757 .
N1 Mn2 N1 90.5(2) 4_565 3_767
N1 Mn2 N1 180 4_565 2_757
N1 Mn2 N1 180 3_767 .
N1 Mn2 N1 89.5(2) 4_565 .
N1 Mn2 N1 89.5(2) 3_767 2_757
O1 Mn2 O1 180 . 2_757
N1 Mn0A N1 84.2(3) 3_767 2_757
N1 Mn0A N1 148.6(3) 3_767 .
N1 Mn0A N1 86.5(3) 4_565 .
N1 Mn0A N1 148.6(3) 4_565 2_757

loop_
_geom_bond_atom_site_label_1
_geom_bond_atom_site_label_2
_geom_bond_distance
_geom_bond_site_symmetry_2
C1 C2 1.446(8) .
C1 C3 1.394(6) .
C1 N1 1.381(7) .
C2 H2 0.95 .
C2 C18 1.349(8) .
C3 C4 1.499(10) .
C4 C5 1.336(13) .
C4 C6 1.350(13) .
C5 H5 0.95 .
C5 C9 1.387(12) .
C6 H6 0.95 .
C6 C7 1.418(12) .
C7 H7 0.95 .
C7 C8 1.340(14) .
C8 C9 1.381(13) .
C8 C10 1.496(11) .
C9 H9 0.95 .
C10 O4 1.208(11) .
C10 O7 1.295(11) .
C11 C12 1.511(11) .
C11 O9 1.233(6) .
C11 O9 1.233(6) 2_655
C12 C13 1.378(9) 2_655
C12 C13 1.378(9) .
C13 H13 0.95 .
C13 C14 1.378(9) .
C14 H14 0.95 .
C14 C15 1.377(9) .
C15 C16 1.499(11) 5_444
C16 C17 1.421(6) .
C16 C17 1.421(6) 2_757
C17 C18 1.443(8) .
C17 N1 1.366(7) .
C18 H18 0.95 .
O3 Mn1 2.360(10) .
O4 Mn1 2.137(6) .
O7 Mn1 2.131(5) 2_655
O9 Mn1 2.125(5) 4_565
Mn1 Mn1 3.151(2) 2_655
Mn1 O1aa 2.355(9) .
N1 Mn2 2.043(4) .
N1 Mn0A 2.099(5) .
N1 Mn0A 2.145(5) 2_757
O1 Mn2 2.306(18) 2_757
Mn0A Mn0A 1.151(11) 2_757
Mn0A O0AA 2.282(13) .

loop_
_solvent_mask_void_nr
_solvent_mask_void_average_x
_solvent_mask_void_average_y
_solvent_mask_void_average_z
_solvent_mask_void_volume
_solvent_mask_void_count_electrons
_solvent_mask_void_content
1 -0.058 -0.152 -0.238 2787.8 801.2 ' DMF and ethanol crystallisation molecules'
